data_1559499
loop_
_publ_author_name
'Sui, Ying'
'Shi, Yibo'
'Deng, Yunfeng'
'Li, Riqing'
'Bai, Junhua'
'Wang, Zhongli'
'Dang, Yanfeng'
'Han, Yang'
'Kirby, Nigel'
'Ye, Long'
'Geng, Yanhou'

_publ_section_title
;
 Direct Arylation Polycondensation of Chlorinated Thiophene Derivatives to
 High-Mobility Conjugated Polymers
;
_journal_issue 22
_journal_name_full Macromolecules
_journal_page_first 10147
_journal_page_last 10154
_journal_paper_doi 10.1021/acs.macromol.0c02206
_journal_volume 53
_journal_year 2020
_chemical_formula_moiety 'C10 H4 Cl4 S2'
_chemical_formula_sum 'C10 H4 Cl4 S2'
_chemical_formula_weight 330.05
_space_group_crystal_system monoclinic
_space_group_IT_number 14
_space_group_name_Hall '-P 2yn'
_space_group_name_H-M_alt 'P 1 21/n 1'
_atom_sites_solution_hydrogens geom
_atom_sites_solution_primary dual
_audit_creation_date 2019-11-07
_audit_creation_method
;
Olex2 1.2
(compiled 2018.05.29 svn.r3508 for OlexSys, GUI svn.r5506)
;
_cell_angle_alpha 90
_cell_angle_beta 95.219(13)
_cell_angle_gamma 90
_cell_formula_units_Z 2
_cell_length_a 4.5288(16)
_cell_length_b 9.877(3)
_cell_length_c 13.772(4)
_cell_measurement_reflns_used 3074
_cell_measurement_temperature 170(2)
_cell_measurement_theta_max 54.74
_cell_measurement_theta_min 4.80
_cell_volume 613.5(3)
_computing_cell_refinement 'SAINT v8.37A (Bruker, 2015)'
_computing_data_reduction 'SAINT v8.37A (Bruker, 2015)'
_computing_molecular_graphics 'Olex2 (Dolomanov et al., 2009)'
_computing_publication_material 'Olex2 (Dolomanov et al., 2009)'
_computing_structure_refinement 'ShelXL (Sheldrick, 2015)'
_computing_structure_solution 'ShelXT (Sheldrick, 2015)'
_diffrn_ambient_temperature 170.15
_diffrn_measured_fraction_theta_full 0.993
_diffrn_measured_fraction_theta_max 0.986
_diffrn_measurement_device_type 'Bruker D8 Venture'
_diffrn_measurement_method '\f and \w scans'
_diffrn_radiation_type GaK\a
_diffrn_radiation_wavelength 1.34139
_diffrn_reflns_av_R_equivalents 0.0418
_diffrn_reflns_av_unetI/netI 0.0260
_diffrn_reflns_Laue_measured_fraction_full 0.993
_diffrn_reflns_Laue_measured_fraction_max 0.986
_diffrn_reflns_limit_h_max 5
_diffrn_reflns_limit_h_min -5
_diffrn_reflns_limit_k_max 11
_diffrn_reflns_limit_k_min -11
_diffrn_reflns_limit_l_max 16
_diffrn_reflns_limit_l_min -16
_diffrn_reflns_number 7590
_diffrn_reflns_point_group_measured_fraction_full 0.993
_diffrn_reflns_point_group_measured_fraction_max 0.986
_diffrn_reflns_theta_full 53.594
_diffrn_reflns_theta_max 54.964
_diffrn_reflns_theta_min 4.800
_diffrn_standards_number 0
_exptl_absorpt_coefficient_mu 7.631
_exptl_absorpt_correction_T_max 0.7508
_exptl_absorpt_correction_T_min 0.5305
_exptl_absorpt_correction_type multi-scan
_exptl_absorpt_process_details
'SADABS-2016/2 (Bruker,2016/2) was used for absorption correction. wR2(int) was 0.1886 before and 0.0631 after correction. The Ratio of minimum to maximum transmission is 0.7066. The \l/2 correction factor is Not present.'
_exptl_crystal_colour colourless
_exptl_crystal_density_diffrn 1.787
_exptl_crystal_description needle
_exptl_crystal_F_000 328
_exptl_crystal_size_max 0.12
_exptl_crystal_size_mid 0.01
_exptl_crystal_size_min 0.005
_refine_diff_density_max 0.726
_refine_diff_density_min -0.396
_refine_diff_density_rms 0.090
_refine_ls_extinction_method none
_refine_ls_goodness_of_fit_ref 1.140
_refine_ls_hydrogen_treatment constr
_refine_ls_matrix_type full
_refine_ls_number_parameters 73
_refine_ls_number_reflns 1160
_refine_ls_number_restraints 0
_refine_ls_restrained_S_all 1.140
_refine_ls_R_factor_all 0.0438
_refine_ls_R_factor_gt 0.0397
_refine_ls_shift/su_max 0.000
_refine_ls_shift/su_mean 0.000
_refine_ls_structure_factor_coef Fsqd
_refine_ls_weighting_details 'w=1/[\s^2^(Fo^2^)+(0.0564P)^2^+1.0128P] where P=(Fo^2^+2Fc^2^)/3'
_refine_ls_weighting_scheme calc
_refine_ls_wR_factor_gt 0.1023
_refine_ls_wR_factor_ref 0.1184
_reflns_Friedel_coverage 0.000
_reflns_number_gt 1075
_reflns_number_total 1160
_reflns_threshold_expression 'I > 2\s(I)'
_cod_data_source_file ma0c02206_si_003.cif
_cod_data_source_block 191106dyf_0m_pl
_cod_depositor_comments 'Adding full bibliography for 1559498--1559499.cif.'
_cod_database_code 1559499
_shelx_shelxl_version_number 2016/6
_shelx_space_group_comment
;
The symmetry employed for this shelxl refinement is uniquely defined
by the following loop, which should always be used as a source of
symmetry information in preference to the above space-group names.
They are only intended as comments.
;
_olex2_refinement_description
;
1. Fixed Uiso
 At 1.2 times of:
  All C(H) groups
2.a Aromatic/amide H refined with riding coordinates:
 C1(H1), C5(H5)
;
_olex2_submission_special_instructions 'No special instructions were received'

loop_
_space_group_symop_operation_xyz
'x, y, z'
'-x+1/2, y+1/2, -z+1/2'
'-x, -y, -z'
'x-1/2, -y-1/2, z-1/2'

loop_
_atom_site_label
_atom_site_type_symbol
_atom_site_fract_x
_atom_site_fract_y
_atom_site_fract_z
_atom_site_U_iso_or_equiv
_atom_site_adp_type
_atom_site_occupancy
_atom_site_site_symmetry_order
_atom_site_calc_flag
_atom_site_refinement_flags_posn
_atom_site_refinement_flags_adp
_atom_site_refinement_flags_occupancy
_atom_site_disorder_assembly
_atom_site_disorder_group
Cl1 Cl 0.6494(2) 0.35787(9) 0.22546(6) 0.0431(3) Uani 1 1 d . . . . .
Cl2 Cl 0.2241(2) 0.09779(8) 0.15702(6) 0.0405(3) Uani 1 1 d . . . . .
S1 S 0.6146(2) 0.28084(8) -0.07684(6) 0.0347(3) Uani 1 1 d . . . . .
C1 C 0.9376(7) 0.4728(3) 0.0374(2) 0.0302(7) Uani 1 1 d . . . . .
H1 H 0.990162 0.510715 0.100011 0.036 Uiso 1 1 calc R . . . .
C2 C 0.7300(7) 0.3618(3) 0.0321(2) 0.0307(7) Uani 1 1 d . . . . .
C3 C 0.5976(8) 0.3029(3) 0.1071(2) 0.0320(7) Uani 1 1 d . . . . .
C4 C 0.4105(7) 0.1931(3) 0.0776(2) 0.0312(7) Uani 1 1 d . . . . .
C5 C 0.3975(8) 0.1694(3) -0.0203(2) 0.0347(7) Uani 1 1 d . . . . .
H5 H 0.282402 0.099821 -0.052869 0.042 Uiso 1 1 calc R . . . .

loop_
_atom_site_aniso_label
_atom_site_aniso_U_11
_atom_site_aniso_U_22
_atom_site_aniso_U_33
_atom_site_aniso_U_23
_atom_site_aniso_U_13
_atom_site_aniso_U_12
Cl1 0.0582(6) 0.0453(5) 0.0256(4) -0.0052(3) 0.0026(4) 0.0033(4)
Cl2 0.0461(5) 0.0360(5) 0.0403(5) 0.0095(3) 0.0093(4) 0.0000(3)
S1 0.0431(5) 0.0350(5) 0.0258(4) -0.0028(3) 0.0031(4) -0.0042(3)
C1 0.0265(16) 0.0309(16) 0.0319(16) -0.0001(12) -0.0049(13) 0.0029(12)
C2 0.0324(17) 0.0272(15) 0.0325(17) 0.0001(13) 0.0028(14) 0.0052(13)
C3 0.0386(19) 0.0282(15) 0.0295(16) 0.0010(12) 0.0045(14) 0.0079(13)
C4 0.0341(17) 0.0269(15) 0.0324(17) 0.0060(12) 0.0018(14) 0.0061(13)
C5 0.0359(19) 0.0301(16) 0.0359(18) -0.0028(14) -0.0082(14) -0.0013(13)

loop_
_atom_type_symbol
_atom_type_description
_atom_type_scat_dispersion_real
_atom_type_scat_dispersion_imag
_atom_type_scat_source
C C 0.0148 0.0070 'International Tables Vol C Tables 4.2.6.8 and 6.1.1.4'
H H 0.0000 0.0000 'International Tables Vol C Tables 4.2.6.8 and 6.1.1.4'
Cl Cl 0.3294 0.5404 'International Tables Vol C Tables 4.2.6.8 and 6.1.1.4'
S S 0.2924 0.4247 'International Tables Vol C Tables 4.2.6.8 and 6.1.1.4'

loop_
_geom_angle_atom_site_label_1
_geom_angle_atom_site_label_2
_geom_angle_atom_site_label_3
_geom_angle
_geom_angle_site_symmetry_1
_geom_angle_site_symmetry_3
_geom_angle_publ_flag
C5 S1 C2 92.48(16) . . ?
C1 C1 H1 117.0 3_765 . ?
C1 C1 C2 126.0(4) 3_765 . ?
C2 C1 H1 117.0 . . ?
C1 C2 S1 122.5(2) . . ?
C3 C2 S1 109.7(3) . . ?
C3 C2 C1 127.7(3) . . ?
C2 C3 Cl1 123.4(3) . . ?
C2 C3 C4 113.7(3) . . ?
C4 C3 Cl1 122.9(3) . . ?
C3 C4 Cl2 123.6(3) . . ?
C5 C4 Cl2 123.7(3) . . ?
C5 C4 C3 112.7(3) . . ?
S1 C5 H5 124.3 . . ?
C4 C5 S1 111.4(3) . . ?
C4 C5 H5 124.3 . . ?

loop_
_geom_bond_atom_site_label_1
_geom_bond_atom_site_label_2
_geom_bond_distance
_geom_bond_site_symmetry_2
_geom_bond_publ_flag
Cl1 C3 1.714(3) . ?
Cl2 C4 1.721(3) . ?
S1 C2 1.737(3) . ?
S1 C5 1.710(4) . ?
C1 C1 1.333(7) 3_765 ?
C1 H1 0.9500 . ?
C1 C2 1.442(5) . ?
C2 C3 1.370(5) . ?
C3 C4 1.413(5) . ?
C4 C5 1.364(5) . ?
C5 H5 0.9500 . ?

loop_
_geom_torsion_atom_site_label_1
_geom_torsion_atom_site_label_2
_geom_torsion_atom_site_label_3
_geom_torsion_atom_site_label_4
_geom_torsion
_geom_torsion_site_symmetry_1
_geom_torsion_site_symmetry_2
_geom_torsion_site_symmetry_3
_geom_torsion_site_symmetry_4
_geom_torsion_publ_flag
Cl1 C3 C4 Cl2 -2.5(4) . . . . ?
Cl1 C3 C4 C5 178.5(2) . . . . ?
Cl2 C4 C5 S1 -178.81(19) . . . . ?
S1 C2 C3 Cl1 -178.28(19) . . . . ?
S1 C2 C3 C4 1.0(4) . . . . ?
C1 C1 C2 S1 0.6(6) 3_765 . . . ?
C1 C1 C2 C3 179.8(4) 3_765 . . . ?
C1 C2 C3 Cl1 2.4(5) . . . . ?
C1 C2 C3 C4 -178.3(3) . . . . ?
C2 S1 C5 C4 0.3(3) . . . . ?
C2 C3 C4 Cl2 178.2(2) . . . . ?
C2 C3 C4 C5 -0.8(4) . . . . ?
C3 C4 C5 S1 0.2(4) . . . . ?
C5 S1 C2 C1 178.6(3) . . . . ?
C5 S1 C2 C3 -0.8(3) . . . . ?
